data_7222346
loop_
_publ_author_name
'Alapour, Saba'
'Ramjugernath, Deresh'
'Koorbanally, Neil'

_publ_section_title
;
 Copper-Catalysed Cross-Coupling Affected by the Smiles Rearrangement: A
 New Chapter on Diversifying the Synthesis of Chiral Fluorinated
 1,4-Benzoxazine Derivatives
;
_journal_name_full 'RSC Adv.'
_journal_paper_doi 10.1039/C5RA18897K
_journal_year 2015
_chemical_formula_moiety 'C13 H15 Br F N O3'
_chemical_formula_sum 'C13 H15 Br F N O3'
_chemical_formula_weight 332.17
_chemical_name_systematic
;
 ?
;
_space_group_crystal_system triclinic
_space_group_IT_number 2
_space_group_name_Hall '-P 1'
_space_group_name_H-M_alt 'P -1'
_symmetry_space_group_name_Hall '-P 1'
_symmetry_space_group_name_H-M 'P -1'
_atom_sites_solution_hydrogens geom
_audit_creation_method SHELXL-2014
_audit_update_record
;
2015-08-17 deposited with the CCDC.
2015-09-25 downloaded from the CCDC.
;
_cell_angle_alpha 75.3280(10)
_cell_angle_beta 89.1280(10)
_cell_angle_gamma 89.8310(10)
_cell_formula_units_Z 4
_cell_length_a 8.0120(2)
_cell_length_b 12.0546(3)
_cell_length_c 14.3104(4)
_cell_measurement_reflns_used 9897
_cell_measurement_temperature 173(2)
_cell_measurement_theta_max 28.42
_cell_measurement_theta_min 2.94
_cell_volume 1336.90(6)
_computing_cell_refinement 'SAINT-plus (Bruker, 2008)'
_computing_data_collection 'APEX2 (Bruker, 2008)'
_computing_data_reduction 'SAINT-Plus and XPREP (Bruker, 2008)'
_computing_molecular_graphics 'ORTEP3 (Farrugia, 2012)'
_computing_publication_material 'WinGX (Farrugia, 2012)'
_computing_structure_refinement 'SHELXL-2014 (Sheldrick, 2014)'
_computing_structure_solution 'SHELXL-2014 (Sheldrick, 2014)'
_diffrn_ambient_temperature 173(2)
_diffrn_measured_fraction_theta_full 0.995
_diffrn_measured_fraction_theta_max 0.994
_diffrn_measurement_device_type 'Bruker APEX-II CCD'
_diffrn_measurement_method '\f and \w scans'
_diffrn_radiation_monochromator graphite
_diffrn_radiation_source 'sealed tube'
_diffrn_radiation_type MoK\a
_diffrn_radiation_wavelength 0.71073
_diffrn_reflns_av_R_equivalents 0.0217
_diffrn_reflns_av_unetI/netI 0.0167
_diffrn_reflns_laue_measured_fraction_full 0.995
_diffrn_reflns_laue_measured_fraction_max 0.994
_diffrn_reflns_limit_h_max 9
_diffrn_reflns_limit_h_min -9
_diffrn_reflns_limit_k_max 14
_diffrn_reflns_limit_k_min -14
_diffrn_reflns_limit_l_max 17
_diffrn_reflns_limit_l_min -17
_diffrn_reflns_number 23444
_diffrn_reflns_point_group_measured_fraction_full 0.995
_diffrn_reflns_point_group_measured_fraction_max 0.994
_diffrn_reflns_theta_full 25.242
_diffrn_reflns_theta_max 25.490
_diffrn_reflns_theta_min 1.471
_exptl_absorpt_coefficient_mu 3.090
_exptl_absorpt_correction_T_max 0.671
_exptl_absorpt_correction_T_min 0.456
_exptl_absorpt_correction_type multi-scan
_exptl_absorpt_process_details 'SADABS (Bruker, 2012)'
_exptl_crystal_colour colourless
_exptl_crystal_density_diffrn 1.650
_exptl_crystal_description plate
_exptl_crystal_F_000 672
_exptl_crystal_recrystallization_method 'Re-crystallisation from solvent: acetone'
_exptl_crystal_size_max 0.300
_exptl_crystal_size_mid 0.220
_exptl_crystal_size_min 0.140
_refine_diff_density_max 2.237
_refine_diff_density_min -0.640
_refine_diff_density_rms 0.101
_refine_ls_extinction_method none
_refine_ls_goodness_of_fit_ref 1.144
_refine_ls_hydrogen_treatment constr
_refine_ls_matrix_type full
_refine_ls_number_parameters 343
_refine_ls_number_reflns 4955
_refine_ls_number_restraints 0
_refine_ls_restrained_S_all 1.144
_refine_ls_R_factor_all 0.0422
_refine_ls_R_factor_gt 0.0394
_refine_ls_shift/su_max 0.001
_refine_ls_shift/su_mean 0.000
_refine_ls_structure_factor_coef Fsqd
_refine_ls_weighting_details 'w=1/[\s^2^(Fo^2^)+(0.0360P)^2^+5.1240P] where P=(Fo^2^+2Fc^2^)/3'
_refine_ls_weighting_scheme calc
_refine_ls_wR_factor_gt 0.0974
_refine_ls_wR_factor_ref 0.0994
_reflns_Friedel_coverage 0.000
_reflns_number_gt 4636
_reflns_number_total 4955
_reflns_threshold_expression 'I > 2\s(I)'
_cod_data_source_file c5ra18897k2.cif
_cod_data_source_block shelx
_cod_database_code 7222346
_shelx_space_group_comment
;
The symmetry employed for this shelxl refinement is uniquely defined
by the following loop, which should always be used as a source of
symmetry information in preference to the above space-group names.
They are only intended as comments.
;
_shelx_estimated_absorpt_t_min 0.457
_shelx_estimated_absorpt_t_max 0.672
_shelxl_version_number 2014-3

loop_
_space_group_symop_operation_xyz
'x, y, z'
'-x, -y, -z'

loop_
_atom_site_label
_atom_site_type_symbol
_atom_site_fract_x
_atom_site_fract_y
_atom_site_fract_z
_atom_site_U_iso_or_equiv
_atom_site_adp_type
_atom_site_occupancy
_atom_site_site_symmetry_order
_atom_site_calc_flag
_atom_site_refinement_flags_posn
_atom_site_refinement_flags_adp
C1 C 0.6498(4) 0.9894(3) 0.3051(3) 0.0161(7) Uani 1 1 d . .
C2 C 0.5753(5) 1.0874(3) 0.3203(3) 0.0193(8) Uani 1 1 d . .
H2 H 0.5526 1.0935 0.3842 0.023 Uiso 1 1 calc R U
C3 C 0.5339(5) 1.1768(3) 0.2415(3) 0.0235(9) Uani 1 1 d . .
H3 H 0.4829 1.2446 0.2508 0.028 Uiso 1 1 calc R U
C4 C 0.5678(5) 1.1656(3) 0.1507(3) 0.0204(8) Uani 1 1 d . .
C5 C 0.6457(4) 1.0691(3) 0.1329(3) 0.0162(7) Uani 1 1 d . .
C6 C 0.6898(4) 0.9794(3) 0.2123(3) 0.0134(7) Uani 1 1 d . .
C7 C 0.7332(5) 0.9643(3) 0.0194(3) 0.0192(8) Uani 1 1 d . .
H7A H 0.8562 0.9696 0.0127 0.023 Uiso 1 1 calc R U
H7B H 0.6881 0.9554 -0.0423 0.023 Uiso 1 1 calc R U
C8 C 0.6863(4) 0.8610(3) 0.0995(2) 0.0151(7) Uani 1 1 d . .
H8A H 0.5634 0.8526 0.1048 0.018 Uiso 1 1 calc R U
H8B H 0.7340 0.7906 0.0861 0.018 Uiso 1 1 calc R U
C9 C 0.9150(4) 0.8385(3) 0.2109(3) 0.0147(7) Uani 1 1 d . .
C10 C 1.1474(4) 0.8391(3) 0.3182(3) 0.0141(7) Uani 1 1 d . .
C11 C 1.1374(5) 0.7098(3) 0.3597(3) 0.0204(8) Uani 1 1 d . .
H11A H 1.2454 0.6812 0.3870 0.031 Uiso 1 1 calc R U
H11B H 1.0511 0.6921 0.4106 0.031 Uiso 1 1 calc R U
H11C H 1.1092 0.6729 0.3083 0.031 Uiso 1 1 calc R U
C12 C 1.2837(5) 0.8727(3) 0.2416(3) 0.0195(8) Uani 1 1 d . .
H12A H 1.3909 0.8422 0.2689 0.029 Uiso 1 1 calc R U
H12B H 1.2580 0.8411 0.1867 0.029 Uiso 1 1 calc R U
H12C H 1.2904 0.9564 0.2197 0.029 Uiso 1 1 calc R U
C13 C 1.1708(5) 0.8993(3) 0.3983(3) 0.0193(8) Uani 1 1 d . .
H13A H 1.2758 0.8741 0.4313 0.029 Uiso 1 1 calc R U
H13B H 1.1741 0.9824 0.3706 0.029 Uiso 1 1 calc R U
H13C H 1.0776 0.8801 0.4447 0.029 Uiso 1 1 calc R U
C14 C 0.1540(4) 0.3362(3) 0.2971(3) 0.0153(7) Uani 1 1 d . .
C15 C 0.0850(5) 0.2283(3) 0.3116(3) 0.0196(8) Uani 1 1 d . .
H15 H 0.0630 0.1831 0.3753 0.023 Uiso 1 1 calc R U
C16 C 0.0480(5) 0.1860(3) 0.2325(3) 0.0215(8) Uani 1 1 d . .
H16 H 0.0007 0.1119 0.2411 0.026 Uiso 1 1 calc R U
C17 C 0.0812(5) 0.2535(3) 0.1418(3) 0.0187(8) Uani 1 1 d . .
C18 C 0.1533(4) 0.3617(3) 0.1251(3) 0.0148(7) Uani 1 1 d . .
C19 C 0.1940(4) 0.4041(3) 0.2046(2) 0.0133(7) Uani 1 1 d . .
C20 C 0.1868(5) 0.5902(3) 0.0945(2) 0.0154(7) Uani 1 1 d . .
H20A H 0.2324 0.6689 0.0819 0.018 Uiso 1 1 calc R U
H20B H 0.0637 0.5944 0.0993 0.018 Uiso 1 1 calc R U
C21 C 0.2362(5) 0.5370(3) 0.0141(3) 0.0174(7) Uani 1 1 d . .
H21A H 0.1909 0.5836 -0.0474 0.021 Uiso 1 1 calc R U
H21B H 0.3594 0.5370 0.0077 0.021 Uiso 1 1 calc R U
C22 C 0.4136(4) 0.5469(3) 0.2085(3) 0.0145(7) Uani 1 1 d . .
C23 C 0.6482(4) 0.4780(3) 0.3137(2) 0.0141(7) Uani 1 1 d . .
C24 C 0.6775(5) 0.3659(3) 0.3873(3) 0.0229(8) Uani 1 1 d . .
H24A H 0.7820 0.3703 0.4209 0.034 Uiso 1 1 calc R U
H24B H 0.5847 0.3508 0.4342 0.034 Uiso 1 1 calc R U
H24C H 0.6848 0.3037 0.3546 0.034 Uiso 1 1 calc R U
C25 C 0.7851(5) 0.5004(4) 0.2366(3) 0.0224(8) Uani 1 1 d . .
H25A H 0.8911 0.5134 0.2654 0.034 Uiso 1 1 calc R U
H25B H 0.7957 0.4340 0.2092 0.034 Uiso 1 1 calc R U
H25C H 0.7567 0.5684 0.1853 0.034 Uiso 1 1 calc R U
C26 C 0.6305(5) 0.5758(4) 0.3626(3) 0.0240(8) Uani 1 1 d . .
H26A H 0.7370 0.5878 0.3914 0.036 Uiso 1 1 calc R U
H26B H 0.5993 0.6461 0.3146 0.036 Uiso 1 1 calc R U
H26C H 0.5439 0.5567 0.4132 0.036 Uiso 1 1 calc R U
N1 N 0.7536(4) 0.8783(2) 0.1903(2) 0.0140(6) Uani 1 1 d . .
N2 N 0.2541(4) 0.5184(2) 0.1850(2) 0.0140(6) Uani 1 1 d . .
O1 O 0.6685(3) 1.0684(2) 0.03870(18) 0.0200(6) Uani 1 1 d . .
O2 O 0.9853(3) 0.8857(2) 0.27605(18) 0.0150(5) Uani 1 1 d . .
O3 O 0.9788(3) 0.7692(2) 0.1736(2) 0.0226(6) Uani 1 1 d . .
O4 O 0.1750(3) 0.4208(2) 0.03148(18) 0.0190(5) Uani 1 1 d . .
O5 O 0.4878(3) 0.4584(2) 0.26945(18) 0.0147(5) Uani 1 1 d . .
O6 O 0.4724(3) 0.6408(2) 0.1766(2) 0.0224(6) Uani 1 1 d . .
F1 F 0.5237(3) 1.25103(19) 0.07239(17) 0.0276(5) Uani 1 1 d . .
F2 F 0.0405(3) 0.21284(19) 0.06346(16) 0.0238(5) Uani 1 1 d . .
Br1 Br 0.67995(4) 0.86433(3) 0.41441(3) 0.01811(11) Uani 1 1 d . .
Br2 Br 0.18189(5) 0.39437(3) 0.40687(2) 0.01848(11) Uani 1 1 d . .

loop_
_atom_site_aniso_label
_atom_site_aniso_U_11
_atom_site_aniso_U_22
_atom_site_aniso_U_33
_atom_site_aniso_U_23
_atom_site_aniso_U_13
_atom_site_aniso_U_12
C1 0.0147(17) 0.0143(17) 0.0183(18) -0.0019(14) -0.0017(14) -0.0030(14)
C2 0.0171(18) 0.0190(18) 0.024(2) -0.0102(15) 0.0003(15) -0.0027(14)
C3 0.0192(19) 0.0143(18) 0.039(2) -0.0105(17) -0.0041(17) 0.0031(15)
C4 0.0156(18) 0.0136(17) 0.029(2) 0.0002(15) -0.0075(15) 0.0006(14)
C5 0.0110(17) 0.0170(17) 0.0194(18) -0.0025(14) -0.0019(14) -0.0033(13)
C6 0.0100(16) 0.0128(16) 0.0175(18) -0.0040(13) 0.0000(13) -0.0025(13)
C7 0.0168(18) 0.0229(19) 0.0173(18) -0.0042(15) 0.0010(14) -0.0011(15)
C8 0.0140(17) 0.0187(18) 0.0133(17) -0.0051(14) -0.0023(13) -0.0010(14)
C9 0.0127(17) 0.0171(17) 0.0135(17) -0.0024(14) -0.0016(13) -0.0013(14)
C10 0.0121(17) 0.0154(17) 0.0142(17) -0.0027(13) -0.0024(13) 0.0022(13)
C11 0.023(2) 0.0170(18) 0.0186(19) 0.0004(15) -0.0013(15) 0.0010(15)
C12 0.0140(18) 0.0231(19) 0.0204(19) -0.0035(15) 0.0018(14) -0.0044(15)
C13 0.0215(19) 0.0227(19) 0.0161(18) -0.0089(15) -0.0050(15) 0.0016(15)
C14 0.0126(17) 0.0168(17) 0.0179(18) -0.0068(14) 0.0000(14) 0.0019(14)
C15 0.0184(19) 0.0180(18) 0.0204(19) -0.0012(15) 0.0020(15) 0.0001(15)
C16 0.0193(19) 0.0163(18) 0.030(2) -0.0084(16) -0.0035(16) -0.0006(15)
C17 0.0174(18) 0.0205(19) 0.0209(19) -0.0100(15) -0.0051(15) 0.0025(15)
C18 0.0124(17) 0.0174(17) 0.0158(18) -0.0061(14) -0.0023(13) 0.0040(13)
C19 0.0101(16) 0.0159(17) 0.0143(17) -0.0047(14) -0.0011(13) 0.0028(13)
C20 0.0166(18) 0.0166(17) 0.0125(17) -0.0026(14) -0.0018(14) 0.0041(14)
C21 0.0174(18) 0.0193(18) 0.0143(18) -0.0020(14) -0.0007(14) 0.0010(14)
C22 0.0152(17) 0.0161(18) 0.0132(17) -0.0055(14) -0.0001(13) 0.0016(14)
C23 0.0138(17) 0.0181(18) 0.0120(17) -0.0063(14) -0.0045(13) 0.0000(14)
C24 0.023(2) 0.0167(18) 0.025(2) 0.0023(15) -0.0063(16) 0.0001(15)
C25 0.0153(18) 0.030(2) 0.020(2) -0.0042(16) -0.0015(15) -0.0002(16)
C26 0.025(2) 0.028(2) 0.024(2) -0.0156(17) -0.0061(16) 0.0024(16)
N1 0.0137(15) 0.0150(15) 0.0142(15) -0.0052(12) -0.0014(12) 0.0002(11)
N2 0.0137(15) 0.0138(14) 0.0142(15) -0.0026(12) -0.0022(11) 0.0010(11)
O1 0.0230(14) 0.0185(13) 0.0158(13) 0.0008(10) -0.0015(11) -0.0007(11)
O2 0.0127(12) 0.0165(12) 0.0170(13) -0.0067(10) -0.0031(10) 0.0029(10)
O3 0.0198(14) 0.0276(15) 0.0255(15) -0.0160(12) -0.0045(11) 0.0076(11)
O4 0.0227(14) 0.0207(13) 0.0151(13) -0.0069(10) -0.0018(10) 0.0013(11)
O5 0.0128(12) 0.0142(12) 0.0166(12) -0.0027(10) -0.0049(10) -0.0008(9)
O6 0.0196(14) 0.0164(13) 0.0275(15) 0.0017(11) -0.0051(11) -0.0039(11)
F1 0.0308(13) 0.0172(11) 0.0291(13) 0.0051(9) -0.0069(10) 0.0044(10)
F2 0.0310(13) 0.0264(12) 0.0202(11) -0.0169(9) -0.0097(9) 0.0052(10)
Br1 0.0200(2) 0.01780(19) 0.01553(19) -0.00242(14) -0.00026(14) 0.00116(14)
Br2 0.0224(2) 0.01998(19) 0.01309(19) -0.00423(14) -0.00002(14) -0.00119(14)

loop_
_atom_type_symbol
_atom_type_description
_atom_type_scat_dispersion_real
_atom_type_scat_dispersion_imag
_atom_type_scat_source
C C 0.0033 0.0016 'International Tables Vol C Tables 4.2.6.8 and 6.1.1.4'
H H 0.0000 0.0000 'International Tables Vol C Tables 4.2.6.8 and 6.1.1.4'
N N 0.0061 0.0033 'International Tables Vol C Tables 4.2.6.8 and 6.1.1.4'
O O 0.0106 0.0060 'International Tables Vol C Tables 4.2.6.8 and 6.1.1.4'
F F 0.0171 0.0103 'International Tables Vol C Tables 4.2.6.8 and 6.1.1.4'
Br Br -0.2901 2.4595 'International Tables Vol C Tables 4.2.6.8 and 6.1.1.4'

loop_
_geom_angle_atom_site_label_1
_geom_angle_atom_site_label_2
_geom_angle_atom_site_label_3
_geom_angle
C2 C1 C6 121.5(3)
C2 C1 Br1 117.5(3)
C6 C1 Br1 120.8(3)
C1 C2 C3 119.7(4)
C1 C2 H2 120.2
C3 C2 H2 120.2
C4 C3 C2 118.9(3)
C4 C3 H3 120.6
C2 C3 H3 120.6
C3 C4 F1 119.7(3)
C3 C4 C5 123.0(3)
F1 C4 C5 117.3(4)
O1 C5 C4 116.6(3)
O1 C5 C6 125.0(3)
C4 C5 C6 118.3(3)
C1 C6 C5 118.6(3)
C1 C6 N1 124.7(3)
C5 C6 N1 116.2(3)
O1 C7 C8 111.1(3)
O1 C7 H7A 109.4
C8 C7 H7A 109.4
O1 C7 H7B 109.4
C8 C7 H7B 109.4
H7A C7 H7B 108.0
N1 C8 C7 107.7(3)
N1 C8 H8A 110.2
C7 C8 H8A 110.2
N1 C8 H8B 110.2
C7 C8 H8B 110.2
H8A C8 H8B 108.5
O3 C9 O2 126.2(3)
O3 C9 N1 122.2(3)
O2 C9 N1 111.6(3)
O2 C10 C12 109.0(3)
O2 C10 C13 102.8(3)
C12 C10 C13 110.9(3)
O2 C10 C11 111.1(3)
C12 C10 C11 112.1(3)
C13 C10 C11 110.5(3)
C10 C11 H11A 109.5
C10 C11 H11B 109.5
H11A C11 H11B 109.5
C10 C11 H11C 109.5
H11A C11 H11C 109.5
H11B C11 H11C 109.5
C10 C12 H12A 109.5
C10 C12 H12B 109.5
H12A C12 H12B 109.5
C10 C12 H12C 109.5
H12A C12 H12C 109.5
H12B C12 H12C 109.5
C10 C13 H13A 109.5
C10 C13 H13B 109.5
H13A C13 H13B 109.5
C10 C13 H13C 109.5
H13A C13 H13C 109.5
H13B C13 H13C 109.5
C15 C14 C19 122.1(3)
C15 C14 Br2 117.5(3)
C19 C14 Br2 120.3(3)
C14 C15 C16 119.6(4)
C14 C15 H15 120.2
C16 C15 H15 120.2
C17 C16 C15 118.6(4)
C17 C16 H16 120.7
C15 C16 H16 120.7
C16 C17 F2 118.6(3)
C16 C17 C18 123.0(3)
F2 C17 C18 118.4(3)
O4 C18 C17 116.9(3)
O4 C18 C19 124.3(3)
C17 C18 C19 118.8(3)
C14 C19 C18 117.8(3)
C14 C19 N2 124.4(3)
C18 C19 N2 117.3(3)
N2 C20 C21 108.0(3)
N2 C20 H20A 110.1
C21 C20 H20A 110.1
N2 C20 H20B 110.1
C21 C20 H20B 110.1
H20A C20 H20B 108.4
O4 C21 C20 111.5(3)
O4 C21 H21A 109.3
C20 C21 H21A 109.3
O4 C21 H21B 109.3
C20 C21 H21B 109.3
H21A C21 H21B 108.0
O6 C22 O5 126.2(3)
O6 C22 N2 122.2(3)
O5 C22 N2 111.7(3)
O5 C23 C24 103.2(3)
O5 C23 C25 109.2(3)
C24 C23 C25 110.7(3)
O5 C23 C26 110.4(3)
C24 C23 C26 110.8(3)
C25 C23 C26 112.2(3)
C23 C24 H24A 109.5
C23 C24 H24B 109.5
H24A C24 H24B 109.5
C23 C24 H24C 109.5
H24A C24 H24C 109.5
H24B C24 H24C 109.5
C23 C25 H25A 109.5
C23 C25 H25B 109.5
H25A C25 H25B 109.5
C23 C25 H25C 109.5
H25A C25 H25C 109.5
H25B C25 H25C 109.5
C23 C26 H26A 109.5
C23 C26 H26B 109.5
H26A C26 H26B 109.5
C23 C26 H26C 109.5
H26A C26 H26C 109.5
H26B C26 H26C 109.5
C9 N1 C6 123.5(3)
C9 N1 C8 115.0(3)
C6 N1 C8 112.3(3)
C22 N2 C19 123.5(3)
C22 N2 C20 115.8(3)
C19 N2 C20 111.7(3)
C5 O1 C7 117.1(3)
C9 O2 C10 118.5(3)
C18 O4 C21 116.9(3)
C22 O5 C23 119.0(3)

loop_
_geom_bond_atom_site_label_1
_geom_bond_atom_site_label_2
_geom_bond_distance
C1 C2 1.385(5)
C1 C6 1.397(5)
C1 Br1 1.895(4)
C2 C3 1.393(6)
C2 H2 0.9500
C3 C4 1.362(6)
C3 H3 0.9500
C4 F1 1.366(4)
C4 C5 1.396(5)
C5 O1 1.360(5)
C5 C6 1.404(5)
C6 N1 1.425(4)
C7 O1 1.445(5)
C7 C8 1.508(5)
C7 H7A 0.9900
C7 H7B 0.9900
C8 N1 1.477(4)
C8 H8A 0.9900
C8 H8B 0.9900
C9 O3 1.209(4)
C9 O2 1.340(4)
C9 N1 1.387(5)
C10 O2 1.487(4)
C10 C12 1.517(5)
C10 C13 1.518(5)
C10 C11 1.522(5)
C11 H11A 0.9800
C11 H11B 0.9800
C11 H11C 0.9800
C12 H12A 0.9800
C12 H12B 0.9800
C12 H12C 0.9800
C13 H13A 0.9800
C13 H13B 0.9800
C13 H13C 0.9800
C14 C15 1.380(5)
C14 C19 1.402(5)
C14 Br2 1.892(4)
C15 C16 1.390(6)
C15 H15 0.9500
C16 C17 1.368(6)
C16 H16 0.9500
C17 F2 1.376(4)
C17 C18 1.390(5)
C18 O4 1.358(4)
C18 C19 1.403(5)
C19 N2 1.419(5)
C20 N2 1.472(4)
C20 C21 1.499(5)
C20 H20A 0.9900
C20 H20B 0.9900
C21 O4 1.446(4)
C21 H21A 0.9900
C21 H21B 0.9900
C22 O6 1.203(4)
C22 O5 1.339(4)
C22 N2 1.392(5)
C23 O5 1.487(4)
C23 C24 1.508(5)
C23 C25 1.519(5)
C23 C26 1.521(5)
C24 H24A 0.9800
C24 H24B 0.9800
C24 H24C 0.9800
C25 H25A 0.9800
C25 H25B 0.9800
C25 H25C 0.9800
C26 H26A 0.9800
C26 H26B 0.9800
C26 H26C 0.9800

loop_
_geom_hbond_atom_site_label_D
_geom_hbond_atom_site_label_H
_geom_hbond_atom_site_label_A
_geom_hbond_distance_DH
_geom_hbond_distance_HA
_geom_hbond_distance_DA
_geom_hbond_angle_DHA
C8 H8A O6 0.99 2.60 3.111(4) 112
C11 H11C O3 0.98 2.25 2.890(5) 121
C26 H26B O6 0.98 2.25 2.889(5) 121
C12 H12B O3 0.98 2.43 3.029(5) 119
C25 H25C O6 0.98 2.43 3.030(5) 119

loop_
_geom_torsion_atom_site_label_1
_geom_torsion_atom_site_label_2
_geom_torsion_atom_site_label_3
_geom_torsion_atom_site_label_4
_geom_torsion
C6 C1 C2 C3 2.1(6)
Br1 C1 C2 C3 -173.1(3)
C1 C2 C3 C4 0.1(6)
C2 C3 C4 F1 178.1(3)
C2 C3 C4 C5 -1.4(6)
C3 C4 C5 O1 178.6(3)
F1 C4 C5 O1 -0.9(5)
C3 C4 C5 C6 0.5(6)
F1 C4 C5 C6 -179.0(3)
C2 C1 C6 C5 -3.0(5)
Br1 C1 C6 C5 172.0(3)
C2 C1 C6 N1 -174.6(3)
Br1 C1 C6 N1 0.5(5)
O1 C5 C6 C1 -176.2(3)
C4 C5 C6 C1 1.7(5)
O1 C5 C6 N1 -4.0(5)
C4 C5 C6 N1 173.9(3)
O1 C7 C8 N1 -58.3(4)
C19 C14 C15 C16 -2.3(6)
Br2 C14 C15 C16 174.2(3)
C14 C15 C16 C17 -0.1(6)
C15 C16 C17 F2 -178.3(3)
C15 C16 C17 C18 1.3(6)
C16 C17 C18 O4 -178.2(3)
F2 C17 C18 O4 1.4(5)
C16 C17 C18 C19 -0.1(5)
F2 C17 C18 C19 179.5(3)
C15 C14 C19 C18 3.4(5)
Br2 C14 C19 C18 -173.0(2)
C15 C14 C19 N2 175.4(3)
Br2 C14 C19 N2 -0.9(5)
O4 C18 C19 C14 175.8(3)
C17 C18 C19 C14 -2.2(5)
O4 C18 C19 N2 3.2(5)
C17 C18 C19 N2 -174.8(3)
N2 C20 C21 O4 58.3(4)
O3 C9 N1 C6 -163.1(3)
O2 C9 N1 C6 17.4(5)
O3 C9 N1 C8 -19.0(5)
O2 C9 N1 C8 161.5(3)
C1 C6 N1 C9 -72.4(5)
C5 C6 N1 C9 115.9(4)
C1 C6 N1 C8 142.7(3)
C5 C6 N1 C8 -29.1(4)
C7 C8 N1 C9 -88.9(4)
C7 C8 N1 C6 59.2(4)
O6 C22 N2 C19 166.6(3)
O5 C22 N2 C19 -13.8(5)
O6 C22 N2 C20 22.2(5)
O5 C22 N2 C20 -158.2(3)
C14 C19 N2 C22 71.3(5)
C18 C19 N2 C22 -116.6(4)
C14 C19 N2 C20 -143.0(3)
C18 C19 N2 C20 29.0(4)
C21 C20 N2 C22 89.9(4)
C21 C20 N2 C19 -58.6(4)
C4 C5 O1 C7 -173.8(3)
C6 C5 O1 C7 4.2(5)
C8 C7 O1 C5 27.7(4)
O3 C9 O2 C10 -9.1(5)
N1 C9 O2 C10 170.3(3)
C12 C10 O2 C9 71.2(4)
C13 C10 O2 C9 -171.1(3)
C11 C10 O2 C9 -52.9(4)
C17 C18 O4 C21 174.7(3)
C19 C18 O4 C21 -3.3(5)
C20 C21 O4 C18 -28.1(4)
O6 C22 O5 C23 8.6(5)
N2 C22 O5 C23 -171.0(3)
C24 C23 O5 C22 171.8(3)
C25 C23 O5 C22 -70.4(4)
C26 C23 O5 C22 53.4(4)
